data_4323157
loop_
_publ_author_name
'Jesper Bendix'
'Anders B\/ogevig'

_publ_section_title
;
 Synthesis and Characterization of a Stable trans-Dioxo Tungsten(IV)
 Complex and Series of Mono-Oxo Molybdenum(IV) and Tungsten(IV) Complexes.
 Structural and Electronic Effects of \p-Bonding in
 trans-[M(O)(X)(dppe)2]+/0 Systems
;
_journal_name_full 'Inorganic Chemistry'
_journal_page_first 5992
_journal_page_last 6001
_journal_paper_doi 10.1021/ic980342u
_journal_volume 37
_journal_year 1998
_chemical_formula_sum 'C52 H48 B F5 O P4 W'
_chemical_formula_weight 1102.44
_chemical_name_systematic
; 
trans-fluorooxo-bis(diphenylphosphinoethane)tungsten(IV)tetrafluoroborate.
;
_space_group_IT_number 9
_symmetry_cell_setting monoclinic
_symmetry_space_group_name_Hall 'C -2yc'
_symmetry_space_group_name_H-M 'C 1 c 1'
_atom_sites_solution_hydrogens geom
_atom_sites_solution_primary direct
_atom_sites_solution_secondary difmap
_audit_creation_method SHELXL-97
_audit_update_record
;
98-03-15   edited for submission to Inorg. Chem. These data pertains to the 
compound labeled 10 in the manuscript.
;
_cell_angle_alpha 90.00
_cell_angle_beta 92.522(17)
_cell_angle_gamma 90.00
_cell_formula_units_Z 4
_cell_length_a 9.814(5)
_cell_length_b 22.472(3)
_cell_length_c 21.1029(17)
_cell_measurement_temperature 122(2)
_cell_volume 4650(2)
_computing_structure_refinement 'SHELXL-97 (Sheldrick, 1997)'
_computing_structure_solution 'SHELXS-97 (Sheldrick, 1990)'
_diffrn_ambient_temperature 122(2)
_diffrn_measured_fraction_theta_full 0.500
_diffrn_measured_fraction_theta_max 0.500
_diffrn_radiation_monochromator graphite
_diffrn_radiation_source 'fine-focus sealed tube'
_diffrn_radiation_type MoK\a
_diffrn_radiation_wavelength 0.71073
_diffrn_reflns_av_R_equivalents 0.0000
_diffrn_reflns_av_sigmaI/netI 0.0431
_diffrn_reflns_limit_h_max 15
_diffrn_reflns_limit_h_min -6
_diffrn_reflns_limit_k_max 35
_diffrn_reflns_limit_k_min 0
_diffrn_reflns_limit_l_max 33
_diffrn_reflns_limit_l_min -33
_diffrn_reflns_number 9928
_diffrn_reflns_theta_full 33.96
_diffrn_reflns_theta_max 33.96
_diffrn_reflns_theta_min 1.81
_exptl_absorpt_coefficient_mu 2.681
_exptl_crystal_density_diffrn 1.575
_exptl_crystal_density_method 'not measured'
_exptl_crystal_F_000 2208
_refine_diff_density_max 0.888
_refine_diff_density_min -1.430
_refine_diff_density_rms 0.111
_refine_ls_abs_structure_details 'Flack H D (1983), Acta Cryst. A39, 876-881'
_refine_ls_abs_structure_Flack 0.554(8)
_refine_ls_extinction_method none
_refine_ls_goodness_of_fit_ref 1.178
_refine_ls_hydrogen_treatment mixed
_refine_ls_matrix_type full
_refine_ls_number_parameters 607
_refine_ls_number_reflns 9928
_refine_ls_number_restraints 65
_refine_ls_restrained_S_all 1.177
_refine_ls_R_factor_all 0.0343
_refine_ls_R_factor_gt 0.0306
_refine_ls_shift/su_max 0.076
_refine_ls_shift/su_mean 0.005
_refine_ls_structure_factor_coef Fsqd
_refine_ls_weighting_details 'w=1/[\s^2^(Fo^2^)+(0.0000P)^2^+4.1573P] where P=(Fo^2^+2Fc^2^)/3'
_refine_ls_weighting_scheme calc
_refine_ls_wR_factor_gt 0.0620
_refine_ls_wR_factor_ref 0.0636
_reflns_number_gt 9473
_reflns_number_total 9928
_reflns_threshold_expression >2sigma(I)
_cod_data_source_file ic980342u_2.cif
_cod_data_source_block fh460
_cod_depositor_comments
;
The following automatic conversions were performed:

'_refine_ls_weighting_scheme' value 'calc
w=1/[\s^2^(Fo^2^)+(0.0000P)^2^+4.1573P] where P=(Fo^2^+2Fc^2^)/3' was
changed to 'calc'. New tag '_refine_ls_weighting_details' was
created. The value of the new tag was set to
'w=1/[\s^2^(Fo^2^)+(0.0000P)^2^+4.1573P] where P=(Fo^2^+2Fc^2^)/3'.

Automatic conversion script
Id: cif_fix_values 3143 2015-03-26 13:38:13Z robertas 
;
_cod_original_cell_volume 4649(2)
_cod_database_code 4323157

loop_
_symmetry_equiv_pos_as_xyz
'x, y, z'
'x, -y, z+1/2'
'x+1/2, y+1/2, z'
'x+1/2, -y+1/2, z+1/2'

loop_
_atom_site_label
_atom_site_type_symbol
_atom_site_fract_x
_atom_site_fract_y
_atom_site_fract_z
_atom_site_U_iso_or_equiv
_atom_site_adp_type
_atom_site_occupancy
_atom_site_calc_flag
_atom_site_refinement_flags
_atom_site_disorder_assembly
_atom_site_disorder_group
W1 W -0.01555(9) -0.19383(9) -0.00235(7) 0.00943(19) Uani 0.505(7) d PDU A 1
O1 O -0.1787(10) -0.1717(6) -0.0238(5) 0.013(2) Uani 0.505(7) d PDU A 1
F1 F 0.1751(9) -0.2172(5) 0.0245(6) 0.0124(18) Uani 0.505(7) d PDU A 1
W2 W 0.01244(9) -0.19641(9) 0.00114(7) 0.00937(19) Uani 0.495(7) d PDU A 2
O2 O 0.1749(11) -0.2125(7) 0.0298(7) 0.013(2) Uani 0.495(7) d PDU A 2
F2 F -0.1761(8) -0.1752(5) -0.0312(4) 0.0127(18) Uani 0.495(7) d PDU A 2
P1 P 0.09853(16) -0.17346(4) -0.10686(5) 0.01176(15) Uani 1 d . . .
P2 P -0.01295(16) -0.29647(4) -0.05065(5) 0.01196(15) Uani 1 d . . .
P3 P -0.00762(16) -0.09398(4) 0.05118(5) 0.01264(15) Uani 1 d . . .
P4 P -0.10274(16) -0.22130(4) 0.10430(5) 0.01255(15) Uani 1 d . . .
C1 C 0.1340(4) -0.24558(16) -0.14667(18) 0.0162(6) Uani 1 d . . .
H1A H 0.0637 -0.2524 -0.1809 0.019 Uiso 1 calc R . .
H1B H 0.2236 -0.2430 -0.1664 0.019 Uiso 1 calc R . .
C11A C -0.0003(4) -0.13178(15) -0.16686(16) 0.0126(6) Uani 1 d . . .
C16A C -0.0943(4) -0.08964(16) -0.14837(17) 0.0167(6) Uani 1 d . . .
H16A H -0.1134 -0.0855 -0.1048 0.020 Uiso 1 calc R . .
C15A C -0.1605(4) -0.05353(17) -0.19357(18) 0.0189(7) Uani 1 d . . .
H15A H -0.2235 -0.0242 -0.1808 0.023 Uiso 1 calc R . .
C14A C -0.1346(4) -0.06028(17) -0.25746(18) 0.0193(7) Uani 1 d . . .
H14A H -0.1799 -0.0357 -0.2883 0.023 Uiso 1 calc R . .
C13A C -0.0425(4) -0.10294(18) -0.27613(17) 0.0205(7) Uani 1 d . . .
H13A H -0.0256 -0.1077 -0.3198 0.025 Uiso 1 calc R . .
C12A C 0.0251(4) -0.13875(17) -0.23122(16) 0.0164(6) Uani 1 d . . .
H12A H 0.0883 -0.1679 -0.2441 0.020 Uiso 1 calc R . .
C11B C 0.2632(4) -0.13508(16) -0.10293(16) 0.0141(6) Uani 1 d . . .
C12B C 0.3754(4) -0.16243(19) -0.07176(18) 0.0195(7) Uani 1 d . . .
H12B H 0.3658 -0.2007 -0.0533 0.023 Uiso 1 calc R . .
C13B C 0.5005(4) -0.1338(2) -0.0679(2) 0.0276(9) Uani 1 d . . .
H13B H 0.5762 -0.1522 -0.0462 0.033 Uiso 1 calc R . .
C14B C 0.5159(5) -0.0781(2) -0.0955(2) 0.0308(10) Uani 1 d . . .
H14B H 0.6024 -0.0590 -0.0934 0.037 Uiso 1 calc R . .
C15B C 0.4058(5) -0.0505(2) -0.1260(2) 0.0259(8) Uani 1 d . . .
H15B H 0.4161 -0.0122 -0.1443 0.031 Uiso 1 calc R . .
C16B C 0.2792(4) -0.07902(17) -0.13002(19) 0.0202(7) Uani 1 d . . .
H16B H 0.2036 -0.0601 -0.1513 0.024 Uiso 1 calc R . .
C2 C 0.1354(4) -0.29845(15) -0.10103(16) 0.0137(6) Uani 1 d . . .
H2A H 0.2203 -0.2976 -0.0739 0.016 Uiso 1 calc R . .
H2B H 0.1343 -0.3360 -0.1256 0.016 Uiso 1 calc R . .
C21A C -0.1635(4) -0.31172(15) -0.10136(16) 0.0143(6) Uani 1 d . . .
C26A C -0.1567(4) -0.34460(18) -0.15726(18) 0.0204(7) Uani 1 d . . .
H26A H -0.0715 -0.3596 -0.1699 0.024 Uiso 1 calc R . .
C25A C -0.2744(5) -0.35548(19) -0.19454(18) 0.0231(7) Uani 1 d . . .
H25A H -0.2690 -0.3777 -0.2326 0.028 Uiso 1 calc R . .
C24A C -0.3992(4) -0.33415(19) -0.17665(19) 0.0212(7) Uani 1 d . . .
H24A H -0.4793 -0.3417 -0.2023 0.025 Uiso 1 calc R . .
C23A C -0.4068(4) -0.30145(17) -0.12076(19) 0.0202(7) Uani 1 d . . .
H23A H -0.4925 -0.2869 -0.1082 0.024 Uiso 1 calc R . .
C22A C -0.2896(4) -0.29004(17) -0.08337(17) 0.0171(6) Uani 1 d . . .
H22A H -0.2952 -0.2675 -0.0455 0.020 Uiso 1 calc R . .
C21B C 0.0145(4) -0.36159(14) 0.0001(3) 0.0133(6) Uani 1 d . . .
C22B C 0.1069(4) -0.35623(16) 0.05175(17) 0.0178(6) Uani 1 d . . .
H22B H 0.1567 -0.3203 0.0581 0.021 Uiso 1 calc R . .
C23B C 0.1267(4) -0.40288(18) 0.09406(19) 0.0219(7) Uani 1 d . . .
H23B H 0.1888 -0.3985 0.1296 0.026 Uiso 1 calc R . .
C24B C 0.0565(5) -0.45590(18) 0.0848(2) 0.0231(8) Uani 1 d . . .
H24B H 0.0710 -0.4879 0.1138 0.028 Uiso 1 calc R . .
C25B C -0.0352(5) -0.46228(18) 0.0331(2) 0.0253(8) Uani 1 d . . .
H25B H -0.0830 -0.4987 0.0267 0.030 Uiso 1 calc R . .
C26B C -0.0575(4) -0.41508(16) -0.00970(16) 0.0126(5) Uani 1 d U . .
H26B H -0.1206 -0.4193 -0.0449 0.015 Uiso 1 calc R . .
C3 C -0.1588(4) -0.09867(17) 0.09999(18) 0.0176(7) Uani 1 d . . .
H3A H -0.1679 -0.0615 0.1246 0.021 Uiso 1 calc R . .
H3B H -0.2420 -0.1035 0.0722 0.021 Uiso 1 calc R . .
C31A C 0.1307(4) -0.07153(16) 0.10590(17) 0.0157(6) Uani 1 d . . .
C36A C 0.1127(5) -0.0241(2) 0.1475(2) 0.0293(9) Uani 1 d . . .
H36A H 0.0270 -0.0044 0.1477 0.035 Uiso 1 calc R . .
C35A C 0.2184(5) -0.0054(2) 0.1886(2) 0.0315(10) Uani 1 d . . .
H35A H 0.2048 0.0270 0.2166 0.038 Uiso 1 calc R . .
C34A C 0.3428(5) -0.0336(2) 0.18874(19) 0.0245(8) Uani 1 d . . .
H34A H 0.4146 -0.0210 0.2173 0.029 Uiso 1 calc R . .
C33A C 0.3639(4) -0.08033(19) 0.1474(2) 0.0233(7) Uani 1 d . . .
H33A H 0.4502 -0.0995 0.1473 0.028 Uiso 1 calc R . .
C32A C 0.2578(4) -0.09927(17) 0.10573(19) 0.0197(7) Uani 1 d . . .
H32A H 0.2724 -0.1311 0.0772 0.024 Uiso 1 calc R . .
C31B C -0.0387(4) -0.02764(15) 0.00327(17) 0.0135(6) Uani 1 d . . .
C32B C -0.1700(4) -0.00526(16) -0.00868(17) 0.0174(6) Uani 1 d . . .
H32B H -0.2452 -0.0224 0.0114 0.021 Uiso 1 calc R . .
C33B C -0.1900(4) 0.04214(17) -0.05007(18) 0.0212(7) Uani 1 d . . .
H33B H -0.2795 0.0572 -0.0582 0.025 Uiso 1 calc R . .
C34B C -0.0815(5) 0.06786(18) -0.0797(2) 0.0225(8) Uani 1 d . . .
H34B H -0.0966 0.1001 -0.1082 0.027 Uiso 1 calc R . .
C35B C 0.0503(5) 0.04609(18) -0.0675(2) 0.0238(8) Uani 1 d . . .
H35B H 0.1254 0.0640 -0.0870 0.029 Uiso 1 calc R . .
C36B C 0.0713(4) -0.00189(18) -0.02645(18) 0.0191(7) Uani 1 d . . .
H36B H 0.1607 -0.0172 -0.0187 0.023 Uiso 1 calc R . .
C4 C -0.1442(4) -0.15157(17) 0.14520(18) 0.0190(7) Uani 1 d . . .
H4A H -0.2306 -0.1569 0.1670 0.023 Uiso 1 calc R . .
H4B H -0.0715 -0.1429 0.1779 0.023 Uiso 1 calc R . .
C41A C -0.2630(4) -0.26155(18) 0.09312(17) 0.0178(7) Uani 1 d . . .
C42A C -0.2602(4) -0.32352(18) 0.08516(18) 0.0210(7) Uani 1 d . . .
H42A H -0.1763 -0.3444 0.0905 0.025 Uiso 1 calc R . .
C43A C -0.3798(5) -0.3545(2) 0.0695(2) 0.0282(9) Uani 1 d . . .
H43A H -0.3771 -0.3965 0.0643 0.034 Uiso 1 calc R . .
C44A C -0.5028(5) -0.3245(3) 0.0614(2) 0.0347(11) Uani 1 d . . .
H44A H -0.5838 -0.3457 0.0498 0.042 Uiso 1 calc R . .
C45A C -0.5067(5) -0.2635(3) 0.0704(2) 0.0338(11) Uani 1 d . . .
H45A H -0.5912 -0.2429 0.0659 0.041 Uiso 1 calc R . .
C46A C -0.3867(5) -0.2319(2) 0.0860(2) 0.0272(9) Uani 1 d . . .
H46A H -0.3900 -0.1900 0.0917 0.033 Uiso 1 calc R . .
C41B C -0.0041(4) -0.26089(17) 0.16565(17) 0.0171(7) Uani 1 d . . .
C42B C 0.1362(4) -0.25156(18) 0.17153(18) 0.0206(7) Uani 1 d . . .
H42B H 0.1798 -0.2277 0.1413 0.025 Uiso 1 calc R . .
C43B C 0.2131(5) -0.2771(2) 0.2218(2) 0.0264(9) Uani 1 d . . .
H43B H 0.3086 -0.2702 0.2258 0.032 Uiso 1 calc R . .
C44B C 0.1508(6) -0.31235(19) 0.2655(2) 0.0297(10) Uani 1 d . . .
H44B H 0.2034 -0.3303 0.2992 0.036 Uiso 1 calc R . .
C45B C 0.0113(6) -0.3215(2) 0.2601(2) 0.0319(10) Uani 1 d . . .
H45B H -0.0313 -0.3456 0.2905 0.038 Uiso 1 calc R . .
C46B C -0.0675(5) -0.29590(19) 0.21082(18) 0.0241(8) Uani 1 d . . .
H46B H -0.1633 -0.3021 0.2078 0.029 Uiso 1 calc R . .
B1 B -0.8330(5) -0.4101(2) -0.23602(19) 0.0186(7) Uani 1 d . . .
F3 F -0.9014(3) -0.35763(11) -0.25362(12) 0.0286(5) Uani 1 d . . .
F4 F -0.6993(3) -0.39648(16) -0.21726(13) 0.0385(7) Uani 1 d . . .
F5 F -0.8336(3) -0.44857(12) -0.28755(12) 0.0271(5) Uani 1 d . . .
F6 F -0.8975(3) -0.43680(11) -0.18545(12) 0.0266(5) Uani 1 d . . .

loop_
_atom_site_aniso_label
_atom_site_aniso_U_11
_atom_site_aniso_U_22
_atom_site_aniso_U_33
_atom_site_aniso_U_23
_atom_site_aniso_U_13
_atom_site_aniso_U_12
W1 0.0039(4) 0.0115(3) 0.0130(3) -0.00112(15) 0.0026(3) -0.0003(3)
O1 0.012(2) 0.014(2) 0.013(2) -0.0007(14) 0.0006(12) 0.0015(12)
F1 0.011(2) 0.013(2) 0.014(2) -0.0012(13) 0.0002(11) 0.0010(11)
W2 0.0036(4) 0.0117(3) 0.0129(3) -0.00039(15) 0.0020(3) 0.0009(3)
O2 0.012(2) 0.014(2) 0.013(2) -0.0007(14) 0.0005(12) 0.0016(12)
F2 0.011(2) 0.013(2) 0.014(2) -0.0018(13) 0.0003(11) 0.0010(11)
P1 0.0089(4) 0.0136(4) 0.0128(3) 0.0001(3) 0.0011(3) 0.0004(3)
P2 0.0098(4) 0.0118(4) 0.0143(3) -0.0002(3) 0.0005(3) 0.0002(3)
P3 0.0109(4) 0.0135(4) 0.0135(3) -0.0006(3) 0.0001(3) 0.0021(3)
P4 0.0097(4) 0.0155(4) 0.0125(3) 0.0013(3) 0.0015(3) 0.0016(3)
C1 0.0159(16) 0.0141(14) 0.0189(15) -0.0011(12) 0.0032(12) 0.0008(12)
C11A 0.0088(14) 0.0161(14) 0.0130(13) 0.0029(11) 0.0006(11) -0.0020(11)
C16A 0.0154(15) 0.0179(15) 0.0165(14) -0.0010(12) -0.0002(12) 0.0001(12)
C15A 0.0158(16) 0.0205(16) 0.0199(16) 0.0002(13) -0.0034(13) 0.0020(13)
C14A 0.0189(17) 0.0181(16) 0.0204(16) 0.0032(13) -0.0038(13) -0.0004(13)
C13A 0.0221(18) 0.0266(18) 0.0126(14) 0.0030(13) -0.0004(13) 0.0013(15)
C12A 0.0150(15) 0.0208(16) 0.0135(13) 0.0005(12) 0.0014(11) 0.0011(12)
C11B 0.0091(14) 0.0181(15) 0.0150(13) -0.0019(11) 0.0014(11) -0.0012(12)
C12B 0.0102(15) 0.0273(18) 0.0208(16) -0.0007(14) -0.0008(12) 0.0005(13)
C13B 0.0113(16) 0.044(3) 0.0273(19) -0.0066(18) -0.0034(14) -0.0033(17)
C14B 0.0173(18) 0.043(3) 0.033(2) -0.0154(19) 0.0068(16) -0.0130(18)
C15B 0.0211(18) 0.0260(19) 0.031(2) -0.0056(16) 0.0087(16) -0.0119(16)
C16B 0.0149(16) 0.0207(16) 0.0251(17) -0.0009(13) 0.0030(13) -0.0043(13)
C2 0.0116(14) 0.0127(14) 0.0168(14) -0.0019(11) 0.0012(11) -0.0005(11)
C21A 0.0135(14) 0.0133(14) 0.0160(13) -0.0001(11) 0.0003(11) -0.0009(11)
C26A 0.0166(17) 0.0248(18) 0.0198(16) -0.0048(13) 0.0011(13) 0.0014(14)
C25A 0.0227(19) 0.0289(19) 0.0173(15) -0.0054(14) -0.0028(14) -0.0035(16)
C24A 0.0150(16) 0.0265(18) 0.0214(16) 0.0017(14) -0.0054(13) -0.0050(14)
C23A 0.0124(15) 0.0222(17) 0.0258(17) 0.0017(14) -0.0016(13) 0.0027(13)
C22A 0.0143(15) 0.0197(15) 0.0172(15) -0.0012(12) 0.0000(12) -0.0003(12)
C21B 0.0082(17) 0.0153(12) 0.0164(12) -0.0012(15) 0.0011(12) 0.0008(12)
C22B 0.0159(16) 0.0161(14) 0.0209(15) 0.0003(12) -0.0035(12) 0.0014(12)
C23B 0.0204(18) 0.0234(17) 0.0215(16) 0.0035(13) -0.0037(14) 0.0044(14)
C24B 0.0234(19) 0.0209(17) 0.0252(18) 0.0097(14) 0.0024(15) 0.0015(15)
C25B 0.024(2) 0.0180(16) 0.034(2) 0.0086(15) 0.0000(16) -0.0022(15)
C26B 0.0084(9) 0.0135(9) 0.0155(9) 0.0012(8) -0.0037(7) -0.0006(8)
C3 0.0133(15) 0.0187(16) 0.0212(15) 0.0010(12) 0.0064(12) 0.0045(12)
C31A 0.0148(15) 0.0148(15) 0.0172(14) 0.0000(11) -0.0014(12) 0.0005(12)
C36A 0.023(2) 0.033(2) 0.031(2) -0.0171(17) -0.0075(16) 0.0082(17)
C35A 0.029(2) 0.036(2) 0.029(2) -0.0171(18) -0.0079(17) 0.0022(18)
C34A 0.0201(19) 0.031(2) 0.0221(17) -0.0015(15) -0.0060(14) -0.0025(16)
C33A 0.0132(16) 0.0252(18) 0.0308(19) 0.0017(15) -0.0062(14) -0.0005(14)
C32A 0.0161(16) 0.0188(16) 0.0238(17) -0.0032(13) -0.0020(13) 0.0011(13)
C31B 0.0107(14) 0.0149(13) 0.0147(13) -0.0004(12) -0.0006(12) 0.0016(10)
C32B 0.0128(15) 0.0199(15) 0.0195(15) 0.0022(12) 0.0006(12) 0.0039(12)
C33B 0.0181(17) 0.0200(17) 0.0251(18) 0.0016(14) -0.0018(14) 0.0056(14)
C34B 0.0230(19) 0.0186(16) 0.0253(18) 0.0047(14) -0.0049(15) 0.0003(14)
C35B 0.0196(18) 0.0233(18) 0.0284(19) 0.0059(15) -0.0007(15) -0.0059(15)
C36B 0.0124(15) 0.0223(17) 0.0224(16) 0.0033(13) -0.0021(13) -0.0022(13)
C4 0.0242(18) 0.0169(15) 0.0165(15) 0.0006(12) 0.0081(13) 0.0043(14)
C41A 0.0120(15) 0.0241(17) 0.0175(15) 0.0032(13) 0.0019(12) -0.0019(13)
C42A 0.0193(17) 0.0233(17) 0.0206(16) -0.0005(13) 0.0036(13) -0.0039(14)
C43A 0.025(2) 0.036(2) 0.0244(18) 0.0003(16) 0.0047(15) -0.0137(18)
C44A 0.022(2) 0.052(3) 0.029(2) 0.011(2) -0.0024(17) -0.017(2)
C45A 0.0093(17) 0.051(3) 0.041(3) 0.014(2) 0.0010(17) -0.0017(18)
C46A 0.0175(18) 0.029(2) 0.035(2) 0.0128(17) 0.0039(16) 0.0012(16)
C41B 0.0180(17) 0.0190(16) 0.0140(14) 0.0000(12) -0.0008(12) 0.0047(13)
C42B 0.0178(17) 0.0236(17) 0.0201(16) -0.0013(13) -0.0010(13) 0.0018(14)
C43B 0.023(2) 0.031(2) 0.0245(18) -0.0055(16) -0.0081(16) 0.0093(16)
C44B 0.040(3) 0.026(2) 0.0226(18) 0.0010(15) -0.0087(17) 0.0148(19)
C45B 0.040(3) 0.032(2) 0.0229(19) 0.0086(16) -0.0011(18) 0.008(2)
C46B 0.0255(19) 0.028(2) 0.0190(16) 0.0062(14) 0.0006(14) 0.0000(15)
B1 0.0159(18) 0.0242(19) 0.0159(16) 0.0017(14) 0.0011(13) -0.0015(15)
F3 0.0344(14) 0.0235(12) 0.0284(12) 0.0035(10) 0.0085(11) 0.0054(11)
F4 0.0199(13) 0.067(2) 0.0276(13) 0.0121(13) -0.0086(10) -0.0162(13)
F5 0.0242(12) 0.0317(13) 0.0254(12) -0.0055(10) 0.0018(10) 0.0045(10)
F6 0.0281(13) 0.0274(12) 0.0252(11) 0.0067(9) 0.0108(10) 0.0016(10)

loop_
_atom_type_symbol
_atom_type_description
_atom_type_scat_dispersion_real
_atom_type_scat_dispersion_imag
_atom_type_scat_source
C C 0.0033 0.0016 'International Tables Vol C Tables 4.2.6.8 and 6.1.1.4'
H H 0.0000 0.0000 'International Tables Vol C Tables 4.2.6.8 and 6.1.1.4'
B B 0.0013 0.0007 'International Tables Vol C Tables 4.2.6.8 and 6.1.1.4'
O O 0.0106 0.0060 'International Tables Vol C Tables 4.2.6.8 and 6.1.1.4'
F F 0.0171 0.0103 'International Tables Vol C Tables 4.2.6.8 and 6.1.1.4'
P P 0.1023 0.0942 'International Tables Vol C Tables 4.2.6.8 and 6.1.1.4'
W W -0.8490 6.8722 'International Tables Vol C Tables 4.2.6.8 and 6.1.1.4'

loop_
_geom_angle_atom_site_label_1
_geom_angle_atom_site_label_2
_geom_angle_atom_site_label_3
_geom_angle
_geom_angle_site_symmetry_1
_geom_angle_site_symmetry_3
_geom_angle_publ_flag
O1 W1 F1 178.1(4) . . y
O1 W1 P3 82.6(5) . . y
F1 W1 P3 95.6(3) . . y
O1 W1 P4 87.5(4) . . y
F1 W1 P4 91.9(4) . . y
P3 W1 P4 79.76(5) . . y
O1 W1 P2 100.6(5) . . y
F1 W1 P2 81.3(3) . . y
P3 W1 P2 176.35(9) . . y
P4 W1 P2 98.44(7) . . y
O1 W1 P1 99.2(4) . . y
F1 W1 P1 81.5(4) . . y
P3 W1 P1 102.82(7) . . y
P4 W1 P1 173.05(10) . . y
P2 W1 P1 78.61(5) . . y
O2 W2 F2 178.3(6) . . y
O2 W2 P2 92.1(5) . . y
F2 W2 P2 89.5(3) . . y
O2 W2 P1 91.1(5) . . y
F2 W2 P1 89.1(3) . . y
P2 W2 P1 79.63(5) . . y
O2 W2 P3 97.6(5) . . y
F2 W2 P3 80.7(3) . . y
P2 W2 P3 169.83(9) . . y
P1 W2 P3 103.04(7) . . y
O2 W2 P4 95.3(5) . . y
F2 W2 P4 84.6(3) . . y
P2 W2 P4 97.80(7) . . y
P1 W2 P4 173.24(9) . . y
P3 W2 P4 78.43(5) . . y
C11A P1 C11B 103.38(16) . . ?
C11A P1 C1 103.79(17) . . ?
C11B P1 C1 104.34(17) . . ?
C11A P1 W2 123.03(12) . . ?
C11B P1 W2 112.71(12) . . ?
C1 P1 W2 107.84(13) . . ?
C11A P1 W1 116.85(12) . . ?
C11B P1 W1 117.66(12) . . ?
C1 P1 W1 109.29(13) . . ?
W2 P1 W1 6.42(4) . . ?
C21A P2 C21B 106.80(17) . . ?
C21A P2 C2 107.35(16) . . ?
C21B P2 C2 102.64(18) . . ?
C21A P2 W2 119.22(12) . . ?
C21B P2 W2 117.00(15) . . ?
C2 P2 W2 101.97(12) . . ?
C21A P2 W1 112.82(12) . . ?
C21B P2 W1 120.00(16) . . ?
C2 P2 W1 106.13(12) . . ?
W2 P2 W1 6.54(3) . . ?
C31A P3 C31B 103.19(16) . . ?
C31A P3 C3 104.95(18) . . ?
C31B P3 C3 103.76(16) . . ?
C31A P3 W1 122.82(13) . . ?
C31B P3 W1 118.74(13) . . ?
C3 P3 W1 100.96(13) . . ?
C31A P3 W2 116.51(13) . . ?
C31B P3 W2 121.66(12) . . ?
C3 P3 W2 104.99(13) . . ?
W1 P3 W2 6.47(3) . . ?
C41B P4 C41A 106.24(18) . . ?
C41B P4 C4 101.81(17) . . ?
C41A P4 C4 106.00(19) . . ?
C41B P4 W1 124.45(14) . . ?
C41A P4 W1 109.35(13) . . ?
C4 P4 W1 107.50(13) . . ?
C41B P4 W2 118.18(14) . . ?
C41A P4 W2 114.20(13) . . ?
C4 P4 W2 109.12(13) . . ?
W1 P4 W2 6.42(4) . . ?
C2 C1 P1 112.8(2) . . ?
C16A C11A C12A 119.8(3) . . ?
C16A C11A P1 119.7(3) . . ?
C12A C11A P1 120.3(3) . . ?
C11A C16A C15A 120.0(3) . . ?
C16A C15A C14A 120.1(4) . . ?
C13A C14A C15A 120.0(3) . . ?
C14A C13A C12A 120.3(3) . . ?
C13A C12A C11A 119.8(3) . . ?
C16B C11B C12B 119.3(3) . . ?
C16B C11B P1 121.5(3) . . ?
C12B C11B P1 119.3(3) . . ?
C13B C12B C11B 120.0(4) . . ?
C12B C13B C14B 120.3(4) . . ?
C15B C14B C13B 120.2(4) . . ?
C14B C15B C16B 119.8(4) . . ?
C11B C16B C15B 120.4(4) . . ?
C1 C2 P2 111.1(2) . . ?
C26A C21A C22A 119.3(3) . . ?
C26A C21A P2 122.0(3) . . ?
C22A C21A P2 118.7(3) . . ?
C25A C26A C21A 120.1(4) . . ?
C24A C25A C26A 120.5(4) . . ?
C25A C24A C23A 119.6(3) . . ?
C22A C23A C24A 120.2(4) . . ?
C23A C22A C21A 120.1(3) . . ?
C22B C21B C26B 119.7(4) . . ?
C22B C21B P2 117.7(3) . . ?
C26B C21B P2 122.6(3) . . ?
C23B C22B C21B 120.5(4) . . ?
C22B C23B C24B 120.3(4) . . ?
C23B C24B C25B 120.0(4) . . ?
C24B C25B C26B 120.3(4) . . ?
C25B C26B C21B 119.3(3) . . ?
C4 C3 P3 109.7(2) . . ?
C32A C31A C36A 118.7(3) . . ?
C32A C31A P3 121.2(3) . . ?
C36A C31A P3 120.0(3) . . ?
C35A C36A C31A 120.8(4) . . ?
C34A C35A C36A 120.0(4) . . ?
C35A C34A C33A 120.3(4) . . ?
C34A C33A C32A 119.9(4) . . ?
C31A C32A C33A 120.2(4) . . ?
C32B C31B C36B 119.7(3) . . ?
C32B C31B P3 121.8(3) . . ?
C36B C31B P3 118.4(3) . . ?
C33B C32B C31B 119.7(3) . . ?
C34B C33B C32B 121.0(4) . . ?
C33B C34B C35B 119.6(4) . . ?
C36B C35B C34B 119.8(4) . . ?
C35B C36B C31B 120.2(4) . . ?
C3 C4 P4 112.7(3) . . ?
C46A C41A C42A 119.0(4) . . ?
C46A C41A P4 121.5(3) . . ?
C42A C41A P4 119.2(3) . . ?
C43A C42A C41A 120.3(4) . . ?
C44A C43A C42A 120.5(4) . . ?
C45A C44A C43A 119.6(4) . . ?
C44A C45A C46A 120.3(4) . . ?
C41A C46A C45A 120.4(4) . . ?
C42B C41B C46B 119.4(4) . . ?
C42B C41B P4 118.9(3) . . ?
C46B C41B P4 121.4(3) . . ?
C41B C42B C43B 120.3(4) . . ?
C44B C43B C42B 120.2(4) . . ?
C43B C44B C45B 119.9(4) . . ?
C44B C45B C46B 120.9(4) . . ?
C45B C46B C41B 119.4(4) . . ?
F4 B1 F5 109.4(3) . . ?
F4 B1 F3 109.1(4) . . ?
F5 B1 F3 109.3(3) . . ?
F4 B1 F6 109.3(3) . . ?
F5 B1 F6 110.1(3) . . ?
F3 B1 F6 109.6(3) . . ?

loop_
_geom_bond_atom_site_label_1
_geom_bond_atom_site_label_2
_geom_bond_distance
_geom_bond_site_symmetry_2
_geom_bond_publ_flag
W1 O1 1.718(9) . y
W1 F1 2.001(7) . y
W1 P3 2.512(2) . y
W1 P4 2.5195(17) . y
W1 P2 2.522(2) . y
W1 P1 2.5582(17) . y
W2 O2 1.718(9) . y
W2 F2 2.001(7) . y
W2 P2 2.508(2) . y
W2 P1 2.5186(18) . y
W2 P3 2.544(2) . y
W2 P4 2.5586(18) . y
P1 C11A 1.820(3) . ?
P1 C11B 1.831(4) . ?
P1 C1 1.865(4) . ?
P2 C21A 1.818(4) . ?
P2 C21B 1.826(4) . ?
P2 C2 1.841(4) . ?
P3 C31A 1.815(4) . ?
P3 C31B 1.819(4) . ?
P3 C3 1.846(4) . ?
P4 C41B 1.815(4) . ?
P4 C41A 1.820(4) . ?
P4 C4 1.843(4) . ?
C1 C2 1.529(5) . ?
C11A C16A 1.390(5) . ?
C11A C12A 1.400(5) . ?
C16A C15A 1.391(5) . ?
C15A C14A 1.391(5) . ?
C14A C13A 1.386(6) . ?
C13A C12A 1.389(5) . ?
C11B C16B 1.395(5) . ?
C11B C12B 1.399(5) . ?
C12B C13B 1.386(6) . ?
C13B C14B 1.392(7) . ?
C14B C15B 1.380(7) . ?
C15B C16B 1.397(5) . ?
C21A C26A 1.396(5) . ?
C21A C22A 1.399(5) . ?
C26A C25A 1.390(5) . ?
C25A C24A 1.384(6) . ?
C24A C23A 1.394(6) . ?
C23A C22A 1.390(5) . ?
C21B C22B 1.393(6) . ?
C21B C26B 1.405(5) . ?
C22B C23B 1.385(5) . ?
C23B C24B 1.386(6) . ?
C24B C25B 1.391(6) . ?
C25B C26B 1.404(5) . ?
C3 C4 1.527(5) . ?
C31A C32A 1.395(5) . ?
C31A C36A 1.397(5) . ?
C36A C35A 1.388(6) . ?
C35A C34A 1.376(6) . ?
C34A C33A 1.387(6) . ?
C33A C32A 1.399(5) . ?
C31B C32B 1.396(5) . ?
C31B C36B 1.397(5) . ?
C32B C33B 1.386(5) . ?
C33B C34B 1.385(6) . ?
C34B C35B 1.396(6) . ?
C35B C36B 1.392(5) . ?
C41A C46A 1.387(6) . ?
C41A C42A 1.403(6) . ?
C42A C43A 1.391(6) . ?
C43A C44A 1.386(7) . ?
C44A C45A 1.386(8) . ?
C45A C46A 1.402(7) . ?
C41B C42B 1.392(6) . ?
C41B C46B 1.403(5) . ?
C42B C43B 1.398(5) . ?
C43B C44B 1.379(7) . ?
C44B C45B 1.384(8) . ?
C45B C46B 1.394(6) . ?
B1 F4 1.388(5) . ?
B1 F5 1.389(5) . ?
B1 F3 1.399(5) . ?
B1 F6 1.400(5) . ?
